data_7055106
loop_
_publ_author_name
'Smirnov, Andrey S.'
'Yandanova, Ekaterina S.'
'Bokach, Nadezhda A.'
'Starova, Galina L.'
'Gurzhiy, Vladislav V.'
'Avdontceva, Margarita S.'
'Zolotarev, Andrey A.'
'Kukushkin, Vadim Yu.'

_publ_section_title
;
 Zinc(ii)-mediated generation of 5-amino substituted
 2,3-dihydro-1,2,4-oxadiazoles and their further ZnII-catalyzed and
 O2-involving transformations
;
_journal_issue 12
_journal_name_full 'New J. Chem.'
_journal_page_first 9330
_journal_paper_doi 10.1039/C5NJ02061A
_journal_volume 39
_journal_year 2015
_chemical_formula_moiety 'C32 H24 Br N3 O'
_chemical_formula_sum 'C32 H24 Br N3 O'
_chemical_formula_weight 546.45
_chemical_name_systematic
;
 ?
;
_space_group_crystal_system triclinic
_space_group_IT_number 2
_space_group_name_Hall '-P 1'
_space_group_name_H-M_alt 'P -1'
_symmetry_space_group_name_Hall '-P 1'
_symmetry_space_group_name_H-M 'P -1'
_atom_sites_solution_hydrogens mixed
_audit_creation_date 2014-09-19
_audit_creation_method
;
Olex2 1.2
(compiled 2014.08.28 svn.r2986 for OlexSys, GUI svn.r4874)
;
_audit_update_record
;
2015-07-01 deposited with the CCDC.
2015-09-09 downloaded from the CCDC.
;
_cell_angle_alpha 83.343(4)
_cell_angle_beta 69.786(5)
_cell_angle_gamma 61.160(5)
_cell_formula_units_Z 2
_cell_length_a 10.5963(6)
_cell_length_b 10.8613(5)
_cell_length_c 13.9872(6)
_cell_measurement_reflns_used 16732
_cell_measurement_temperature 290(2)
_cell_measurement_theta_max 76.0010
_cell_measurement_theta_min 4.6270
_cell_volume 1320.75(14)
_computing_cell_refinement
;
CrysAlisPro, Agilent Technologies,
Version 1.171.36.32 (release 02-08-2013 CrysAlis171 .NET)
(compiled Aug  2 2013,16:46:58)
;
_computing_data_collection
;
CrysAlisPro, Agilent Technologies,
Version 1.171.36.32 (release 02-08-2013 CrysAlis171 .NET)
(compiled Aug  2 2013,16:46:58)
;
_computing_data_reduction
;
CrysAlisPro, Agilent Technologies,
Version 1.171.36.32 (release 02-08-2013 CrysAlis171 .NET)
(compiled Aug  2 2013,16:46:58)
;
_computing_molecular_graphics 'Olex2 (Dolomanov et al., 2009)'
_computing_publication_material 'Olex2 (Dolomanov et al., 2009)'
_computing_structure_refinement 'ShelXL (Sheldrick, 2008)'
_diffrn_ambient_temperature 290(2)
_diffrn_detector_area_resol_mean 10.3829
_diffrn_measured_fraction_theta_full 0.999
_diffrn_measured_fraction_theta_max 0.999
_diffrn_measurement_details
;
  1 omega  -87.00   40.00   1.0000    1.0000
omega____ theta____ kappa____ phi______ frames
    -      -40.3787   19.0000   60.0000 127

  2 omega  -11.00   22.00   1.0000    1.0000
omega____ theta____ kappa____ phi______ frames
    -      -40.3787   38.0000   90.0000 33

  3 omega  -37.00   26.00   1.0000    1.0000
omega____ theta____ kappa____ phi______ frames
    -      -40.3787   38.0000  -60.0000 63

  4 omega   72.00  129.00   1.0000    1.0000
omega____ theta____ kappa____ phi______ frames
    -       40.3787 -178.0000  120.0000 57

  5 omega   57.00  109.00   1.0000    1.0000
omega____ theta____ kappa____ phi______ frames
    -       40.3787  178.0000 -120.0000 52

  6 omega   64.00  124.00   1.0000    1.0000
omega____ theta____ kappa____ phi______ frames
    -       40.3787  178.0000  -60.0000 60

  7 omega   97.00  146.00   1.0000    2.0000
omega____ theta____ kappa____ phi______ frames
    -      113.0000  -80.0000 -141.5526 49

  8 omega   45.00   76.00   1.0000    2.0000
omega____ theta____ kappa____ phi______ frames
    -      113.0000  -80.0000 -141.5526 31

  9 omega   55.00   81.00   1.0000    2.0000
omega____ theta____ kappa____ phi______ frames
    -      113.0000  -80.0000   -5.9403 26

 10 omega   90.00  128.00   1.0000    2.0000
omega____ theta____ kappa____ phi______ frames
    -      113.0000  -20.0000 -177.0453 38

 11 omega  109.00  141.00   1.0000    2.0000
omega____ theta____ kappa____ phi______ frames
    -      113.0000  -61.0000   60.0000 32

 12 omega   89.00  148.00   1.0000    2.0000
omega____ theta____ kappa____ phi______ frames
    -      113.0000  178.0000 -120.0000 59

 13 omega   36.00   88.00   1.0000    2.0000
omega____ theta____ kappa____ phi______ frames
    -      113.0000  -30.0000   30.0000 52

 14 omega   38.00   92.00   1.0000    2.0000
omega____ theta____ kappa____ phi______ frames
    -      113.0000 -112.0000  -90.0000 54

 15 omega   58.00   84.00   1.0000    2.0000
omega____ theta____ kappa____ phi______ frames
    -      113.0000  -20.0000 -177.0453 26

 16 omega   70.00  100.00   1.0000    2.0000
omega____ theta____ kappa____ phi______ frames
    -      113.0000  -66.0000   28.6581 30

 17 omega   39.00   90.00   1.0000    2.0000
omega____ theta____ kappa____ phi______ frames
    -      113.0000  -30.0000  150.0000 51

 18 omega   39.00   96.00   1.0000    2.0000
omega____ theta____ kappa____ phi______ frames
    -      113.0000  -45.0000 -120.0000 57

 19 omega   59.00   85.00   1.0000    2.0000
omega____ theta____ kappa____ phi______ frames
    -      113.0000  -95.0000 -150.0000 26

 20 omega   31.00  173.00   1.0000    2.0000
omega____ theta____ kappa____ phi______ frames
    -      113.0000  -15.0000  -60.0000 142

 21 omega   38.00   87.00   1.0000    2.0000
omega____ theta____ kappa____ phi______ frames
    -      113.0000  -45.0000  -60.0000 49

 22 omega   39.00   88.00   1.0000    2.0000
omega____ theta____ kappa____ phi______ frames
    -      113.0000  -61.0000   60.0000 49

 23 omega  120.00  160.00   1.0000    2.0000
omega____ theta____ kappa____ phi______ frames
    -      113.0000   -8.0000   99.5787 40

 24 omega   88.00  113.00   1.0000    2.0000
omega____ theta____ kappa____ phi______ frames
    -      113.0000 -112.0000  -30.0000 25

 25 omega   83.00  108.00   1.0000    2.0000
omega____ theta____ kappa____ phi______ frames
    -      113.0000  -95.0000  -30.0000 25

 26 omega   36.00   79.00   1.0000    2.0000
omega____ theta____ kappa____ phi______ frames
    -      113.0000  -30.0000  120.0000 43

 27 omega   93.00  119.00   1.0000    2.0000
omega____ theta____ kappa____ phi______ frames
    -      113.0000  178.0000  150.0000 26

 28 omega  142.00  175.00   1.0000    2.0000
omega____ theta____ kappa____ phi______ frames
    -      113.0000   45.0000  -90.0000 33

 29 omega   95.00  121.00   1.0000    2.0000
omega____ theta____ kappa____ phi______ frames
    -      113.0000   61.0000  120.0000 26

 30 omega   43.00   98.00   1.0000    2.0000
omega____ theta____ kappa____ phi______ frames
    -      113.0000  -95.0000   60.0000 55

 31 omega   88.00  115.00   1.0000    2.0000
omega____ theta____ kappa____ phi______ frames
    -      113.0000 -112.0000  150.0000 27

 32 omega   43.00  110.00   1.0000    2.0000
omega____ theta____ kappa____ phi______ frames
    -      113.0000 -112.0000 -150.0000 67

 33 omega  124.00  160.00   1.0000    2.0000
omega____ theta____ kappa____ phi______ frames
    -      113.0000   61.0000  120.0000 36

 34 omega   83.00  129.00   1.0000    2.0000
omega____ theta____ kappa____ phi______ frames
    -      113.0000  -61.0000 -150.0000 46

 35 omega   36.00  108.00   1.0000    2.0000
omega____ theta____ kappa____ phi______ frames
    -      113.0000   -8.0000   99.5787 72

 36 omega   72.00   97.00   1.0000    2.0000
omega____ theta____ kappa____ phi______ frames
    -      113.0000  -45.0000   60.0000 25

 37 omega  103.00  129.00   1.0000    2.0000
omega____ theta____ kappa____ phi______ frames
    -      113.0000  -80.0000   -5.9403 26

 38 omega  104.00  129.00   1.0000    2.0000
omega____ theta____ kappa____ phi______ frames
    -      113.0000  112.0000 -180.0000 25

 39 omega   99.00  146.00   1.0000    2.0000
omega____ theta____ kappa____ phi______ frames
    -      113.0000  -72.0000  135.1193 47

 40 omega   48.00  114.00   1.0000    2.0000
omega____ theta____ kappa____ phi______ frames
    -      113.0000 -112.0000   60.0000 66

 41 omega   95.00  120.00   1.0000    2.0000
omega____ theta____ kappa____ phi______ frames
    -      113.0000  178.0000  -60.0000 25

 42 omega  125.00  150.00   1.0000    2.0000
omega____ theta____ kappa____ phi______ frames
    -      113.0000   45.0000 -180.0000 25

 43 omega   40.00   66.00   1.0000    2.0000
omega____ theta____ kappa____ phi______ frames
    -      113.0000  -77.0000    0.0000 26

 44 omega   89.00  122.00   1.0000    2.0000
omega____ theta____ kappa____ phi______ frames
    -      113.0000  -77.0000   60.0000 33

 45 omega   58.00  119.00   1.0000    2.0000
omega____ theta____ kappa____ phi______ frames
    -      113.0000 -121.0000  -65.7468 61

 46 omega  -99.00  -73.00   1.0000    1.0000
omega____ theta____ kappa____ phi______ frames
    -      -40.3787  -73.0000  -91.0000 26

 47 omega  -40.00  -11.00   1.0000    1.0000
omega____ theta____ kappa____ phi______ frames
    -      -40.3787  -57.0000    0.0000 29

 48 omega -112.00  -55.00   1.0000    1.0000
omega____ theta____ kappa____ phi______ frames
    -      -40.3787  -57.0000    0.0000 57

 49 omega  -58.00  -10.00   1.0000    1.0000
omega____ theta____ kappa____ phi______ frames
    -      -40.3787  -73.0000  -91.0000 48

 50 omega   21.00   72.00   1.0000    1.0000
omega____ theta____ kappa____ phi______ frames
    -       40.3787   38.0000   90.0000 51

 51 omega    6.00   31.00   1.0000    1.0000
omega____ theta____ kappa____ phi______ frames
    -       44.0000   89.0000   80.2486 25

 52 omega   17.00   42.00   1.0000    1.0000
omega____ theta____ kappa____ phi______ frames
    -       52.0000   81.0000 -123.4900 25

 53 omega   18.00   43.00   1.0000    1.0000
omega____ theta____ kappa____ phi______ frames
    -       52.0000   79.0000  -15.0215 25

 54 omega   18.00   44.00   1.0000    1.0000
omega____ theta____ kappa____ phi______ frames
    -       52.0000   80.0000   36.2881 26

 55 omega   17.00   43.00   1.0000    1.0000
omega____ theta____ kappa____ phi______ frames
    -       52.0000   81.0000  -71.9030 26

 56 omega   22.00   47.00   1.0000    1.0000
omega____ theta____ kappa____ phi______ frames
    -       56.0000   78.0000  143.7452 25

 57 omega   29.00   55.00   1.0000    1.0000
omega____ theta____ kappa____ phi______ frames
    -       60.0000   77.0000  168.0786 26

 58 omega   32.00  107.00   1.0000    1.0000
omega____ theta____ kappa____ phi______ frames
    -       64.0000   77.0000  -83.2688 75

 59 omega   31.00   62.00   1.0000    1.0000
omega____ theta____ kappa____ phi______ frames
    -       64.0000   77.0000   98.8919 31

 60 omega   36.00   63.00   1.0000    1.0000
omega____ theta____ kappa____ phi______ frames
    -       68.0000   69.0000  -25.0979 27

 61 omega   35.00   61.00   1.0000    1.0000
omega____ theta____ kappa____ phi______ frames
    -       68.0000   77.0000  -18.2266 26

 62 omega   34.00   60.00   1.0000    1.0000
omega____ theta____ kappa____ phi______ frames
    -       68.0000   77.0000 -168.7121 26

 63 omega   34.00   60.00   1.0000    1.0000
omega____ theta____ kappa____ phi______ frames
    -       68.0000   77.0000   43.8619 26

 64 omega   37.00   63.00   1.0000    1.0000
omega____ theta____ kappa____ phi______ frames
    -       68.0000   75.0000 -117.9934 26

 65 omega   49.00   75.00   1.0000    2.0000
omega____ theta____ kappa____ phi______ frames
    -       80.0000   66.0000  128.4412 26

 66 omega   51.00   77.00   1.0000    2.0000
omega____ theta____ kappa____ phi______ frames
    -       84.0000   77.0000   -6.0322 26

 67 omega  106.00  132.00   1.0000    2.0000
omega____ theta____ kappa____ phi______ frames
    -       84.0000   77.0000   -6.0322 26

 68 omega   53.00  122.00   1.0000    2.0000
omega____ theta____ kappa____ phi______ frames
    -       84.0000   67.0000  -46.0114 69

 69 omega   55.00   82.00   1.0000    2.0000
omega____ theta____ kappa____ phi______ frames
    -       84.0000   58.0000 -110.1536 27

 70 omega   55.00   81.00   1.0000    2.0000
omega____ theta____ kappa____ phi______ frames
    -       84.0000   60.0000  159.5952 26

 71 omega   59.00   84.00   1.0000    2.0000
omega____ theta____ kappa____ phi______ frames
    -       88.0000   61.0000   69.2614 25

 72 omega   58.00   84.00   1.0000    2.0000
omega____ theta____ kappa____ phi______ frames
    -       88.0000   65.0000   28.6086 26

 73 omega   65.00   91.00   1.0000    2.0000
omega____ theta____ kappa____ phi______ frames
    -       96.0000   73.0000 -176.4796 26

 74 omega   68.00   94.00   1.0000    2.0000
omega____ theta____ kappa____ phi______ frames
    -      100.0000   70.0000  158.1785 26

 75 omega   79.00  107.00   1.0000    2.0000
omega____ theta____ kappa____ phi______ frames
    -      113.0000   77.0000   90.0000 28

 76 omega   79.00  152.00   1.0000    2.0000
omega____ theta____ kappa____ phi______ frames
    -      113.0000   77.0000    0.0000 73

 77 omega  111.00  137.00   1.0000    2.0000
omega____ theta____ kappa____ phi______ frames
    -      113.0000   77.0000 -150.0000 26

 78 omega  134.00  160.00   1.0000    2.0000
omega____ theta____ kappa____ phi______ frames
    -      113.0000   77.0000  -90.0000 26

 79 omega   79.00  110.00   1.0000    2.0000
omega____ theta____ kappa____ phi______ frames
    -      113.0000   77.0000 -150.0000 31

 80 omega   85.00  121.00   1.0000    2.0000
omega____ theta____ kappa____ phi______ frames
    -      113.0000   61.0000 -150.0000 36

 81 omega   83.00  114.00   1.0000    2.0000
omega____ theta____ kappa____ phi______ frames
    -      113.0000   62.0000 -116.4085 31

 82 omega   80.00  113.00   1.0000    2.0000
omega____ theta____ kappa____ phi______ frames
    -      113.0000   77.0000  -60.0000 33

 83 omega   79.00  126.00   1.0000    2.0000
omega____ theta____ kappa____ phi______ frames
    -      113.0000   77.0000  -90.0000 47

 84 omega  117.00  144.00   1.0000    2.0000
omega____ theta____ kappa____ phi______ frames
    -      113.0000   77.0000 -180.0000 27

 85 omega   84.00  146.00   1.0000    2.0000
omega____ theta____ kappa____ phi______ frames
    -      113.0000   61.0000   90.0000 62

 86 omega   79.00  111.00   1.0000    2.0000
omega____ theta____ kappa____ phi______ frames
    -      113.0000   77.0000 -180.0000 32

 87 omega   79.00  135.00   1.0000    2.0000
omega____ theta____ kappa____ phi______ frames
    -      113.0000   77.0000 -120.0000 56

 88 omega   90.00  136.00   1.0000    2.0000
omega____ theta____ kappa____ phi______ frames
    -      113.0000   61.0000  150.0000 46

 89 omega   79.00  117.00   1.0000    2.0000
omega____ theta____ kappa____ phi______ frames
    -      113.0000   77.0000  120.0000 38

 90 omega   79.00  134.00   1.0000    2.0000
omega____ theta____ kappa____ phi______ frames
    -      113.0000   77.0000  150.0000 55

 91 omega   84.00  109.00   1.0000    2.0000
omega____ theta____ kappa____ phi______ frames
    -      113.0000   61.0000  -60.0000 25

 92 omega  118.00  154.00   1.0000    2.0000
omega____ theta____ kappa____ phi______ frames
    -      113.0000   61.0000  -60.0000 36

 93 omega   79.00  140.00   1.0000    2.0000
omega____ theta____ kappa____ phi______ frames
    -      113.0000   77.0000  -30.0000 61

 94 omega   81.00  133.00   1.0000    2.0000
omega____ theta____ kappa____ phi______ frames
    -      113.0000   77.0000   30.0000 52

 95 omega   86.00  136.00   1.0000    2.0000
omega____ theta____ kappa____ phi______ frames
    -      113.0000   61.0000   60.0000 50

 96 omega  125.00  151.00   1.0000    2.0000
omega____ theta____ kappa____ phi______ frames
    -      113.0000   77.0000   60.0000 26

 97 omega   84.00  109.00   1.0000    2.0000
omega____ theta____ kappa____ phi______ frames
    -      113.0000   61.0000   30.0000 25

 98 omega  122.00  148.00   1.0000    2.0000
omega____ theta____ kappa____ phi______ frames
    -      113.0000   61.0000   30.0000 26

 99 omega   79.00  105.00   1.0000    2.0000
omega____ theta____ kappa____ phi______ frames
    -      113.0000   77.0000   60.0000 26

100 omega  113.00  139.00   1.0000    2.0000
omega____ theta____ kappa____ phi______ frames
    -      113.0000   77.0000   90.0000 26

101 omega   83.00  119.00   1.0000    2.0000
omega____ theta____ kappa____ phi______ frames
    -      113.0000   61.0000  -30.0000 36
;
_diffrn_measurement_device_type 'SuperNova, Dual, Cu at zero, Atlas'
_diffrn_measurement_method '\w scans'
_diffrn_orient_matrix_UB_11 -0.0664521000
_diffrn_orient_matrix_UB_12 0.0669489000
_diffrn_orient_matrix_UB_13 -0.0863468000
_diffrn_orient_matrix_UB_21 -0.1148378000
_diffrn_orient_matrix_UB_22 -0.0577389000
_diffrn_orient_matrix_UB_23 0.0409388000
_diffrn_orient_matrix_UB_31 -0.1156540000
_diffrn_orient_matrix_UB_32 0.1360270000
_diffrn_orient_matrix_UB_33 0.0685321000
_diffrn_radiation_monochromator mirror
_diffrn_radiation_type CuK\a
_diffrn_radiation_wavelength 1.54184
_diffrn_reflns_av_R_equivalents 0.0277
_diffrn_reflns_av_unetI/netI 0.0165
_diffrn_reflns_laue_measured_fraction_full 0.999
_diffrn_reflns_laue_measured_fraction_max 0.999
_diffrn_reflns_limit_h_max 13
_diffrn_reflns_limit_h_min -13
_diffrn_reflns_limit_k_max 13
_diffrn_reflns_limit_k_min -13
_diffrn_reflns_limit_l_max 17
_diffrn_reflns_limit_l_min -17
_diffrn_reflns_number 31953
_diffrn_reflns_point_group_measured_fraction_full 0.999
_diffrn_reflns_point_group_measured_fraction_max 0.999
_diffrn_reflns_theta_full 67.684
_diffrn_reflns_theta_max 72.494
_diffrn_reflns_theta_min 3.374
_diffrn_source 'SuperNova (Cu) X-ray Source'
_exptl_absorpt_coefficient_mu 2.350
_exptl_absorpt_correction_T_max 1.00000
_exptl_absorpt_correction_T_min 0.69498
_exptl_absorpt_correction_type multi-scan
_exptl_absorpt_process_details
;
CrysAlisPro, Agilent Technologies,
Version 1.171.36.32 (release 02-08-2013 CrysAlis171 .NET)
(compiled Aug  2 2013,16:46:58)
Empirical absorption correction using spherical harmonics,
 implemented in SCALE3 ABSPACK scaling algorithm.
;
_exptl_crystal_colour 'translucent colorless'
_exptl_crystal_density_diffrn 1.374
_exptl_crystal_description prism
_exptl_crystal_F_000 560
_exptl_crystal_size_max 0.32
_exptl_crystal_size_mid 0.22
_exptl_crystal_size_min 0.14
_refine_diff_density_max 0.769
_refine_diff_density_min -0.876
_refine_diff_density_rms 0.071
_refine_ls_extinction_method none
_refine_ls_goodness_of_fit_ref 1.030
_refine_ls_hydrogen_treatment mixed
_refine_ls_matrix_type full
_refine_ls_number_parameters 338
_refine_ls_number_reflns 5224
_refine_ls_number_restraints 1
_refine_ls_restrained_S_all 1.031
_refine_ls_R_factor_all 0.0500
_refine_ls_R_factor_gt 0.0466
_refine_ls_shift/su_max 0.000
_refine_ls_shift/su_mean 0.000
_refine_ls_structure_factor_coef Fsqd
_refine_ls_weighting_details 'w=1/[\s^2^(Fo^2^)+(0.0844P)^2^+0.5611P] where P=(Fo^2^+2Fc^2^)/3'
_refine_ls_weighting_scheme calc
_refine_ls_wR_factor_gt 0.1334
_refine_ls_wR_factor_ref 0.1386
_reflns_Friedel_coverage 0.000
_reflns_number_gt 4739
_reflns_number_total 5224
_reflns_threshold_expression 'I > 2\s(I)'
_cod_data_source_file c5nj02061a3.cif
_cod_data_source_block 6ed
_cod_depositor_comments 'Adding full bibliography for 7055098--7055106.cif.'
_cod_original_cell_volume 1320.74(13)
_cod_database_code 7055106
_shelxl_version_number 2013-4
_shelx_space_group_comment
;
The symmetry employed for this shelxl refinement is uniquely defined
by the following loop, which should always be used as a source of
symmetry information in preference to the above space-group names.
They are only intended as comments.
;
_reflns_odcompleteness_completeness 94.91
_reflns_odcompleteness_iscentric 1
_reflns_odcompleteness_theta 80.95
_olex2_refinement_description
;
1. Fixed Uiso
 At 1.2 times of:
  All C(H) groups
2. Restrained distances
 O1-H1
 0.9 with sigma of 0.02
3.a Aromatic/amide H refined with riding coordinates:
 C8(H8), C9(H9), C11(H11), C13(H13), C14(H14), C15(H15), C16(H16), C17(H17),
 C19(H19), C20(H20), C21(H21), C22(H22), C23(H23), C24(H24), C25(H25), C26(H26),
  C27(H27), C28(H28), C29(H29), C30(H30), C31(H31), C32(H32), C33(H33)
;

loop_
_space_group_symop_operation_xyz
'x, y, z'
'-x, -y, -z'

loop_
_atom_site_label
_atom_site_type_symbol
_atom_site_fract_x
_atom_site_fract_y
_atom_site_fract_z
_atom_site_U_iso_or_equiv
_atom_site_adp_type
_atom_site_occupancy
_atom_site_site_symmetry_order
_atom_site_calc_flag
_atom_site_refinement_flags_posn
Br1 Br 0.38084(4) 0.09106(3) 0.91552(3) 0.08171(16) Uani 1 1 d .
O1 O -0.0423(2) 0.5237(2) 0.74053(15) 0.0653(5) Uani 1 1 d D
N1 N 0.18490(16) 0.52740(17) 0.70062(11) 0.0359(3) Uani 1 1 d .
N2 N 0.0476(2) 0.71900(19) 0.86251(16) 0.0505(4) Uani 1 1 d .
N3 N 0.0306(2) 0.6622(2) 0.61159(14) 0.0470(4) Uani 1 1 d .
C1 C 0.1064(2) 0.8006(2) 0.85010(16) 0.0432(4) Uani 1 1 d .
C2 C 0.0473(2) 0.5699(2) 0.68812(15) 0.0401(4) Uani 1 1 d .
C4 C -0.1112(2) 0.7254(2) 0.59119(16) 0.0443(4) Uani 1 1 d .
C5 C 0.1437(2) 0.7042(2) 0.55450(15) 0.0421(4) Uani 1 1 d .
C6 C 0.1933(2) 0.4772(2) 0.79632(15) 0.0415(4) Uani 1 1 d .
C7 C 0.1335(2) 0.5741(2) 0.87689(17) 0.0442(4) Uani 1 1 d .
C8 C 0.1491(3) 0.5234(3) 0.97035(18) 0.0521(5) Uani 1 1 d .
H8 H 0.1100 0.5865 1.0255 0.063 Uiso 1 1 calc R
C9 C 0.2221(3) 0.3803(3) 0.98218(18) 0.0524(5) Uani 1 1 d .
H9 H 0.2308 0.3469 1.0451 0.063 Uiso 1 1 calc R
C10 C 0.2814(2) 0.2879(2) 0.89976(18) 0.0477(5) Uani 1 1 d .
C11 C 0.2687(2) 0.3345(2) 0.80567(16) 0.0454(4) Uani 1 1 d .
H11 H 0.3100 0.2711 0.7503 0.054 Uiso 1 1 calc R
C12 C 0.2653(2) 0.7485(2) 0.85035(16) 0.0434(4) Uani 1 1 d .
C13 C 0.2911(3) 0.7644(3) 0.9373(2) 0.0640(7) Uani 1 1 d .
H13 H 0.2090 0.8174 0.9941 0.077 Uiso 1 1 calc R
C14 C 0.4379(3) 0.7022(4) 0.9405(2) 0.0742(8) Uani 1 1 d .
H14 H 0.4543 0.7137 0.9993 0.089 Uiso 1 1 calc R
C15 C 0.5599(3) 0.6232(3) 0.8570(2) 0.0697(7) Uani 1 1 d .
H15 H 0.6585 0.5790 0.8598 0.084 Uiso 1 1 calc R
C16 C 0.5357(3) 0.6100(3) 0.7698(2) 0.0687(7) Uani 1 1 d .
H16 H 0.6185 0.5588 0.7126 0.082 Uiso 1 1 calc R
C17 C 0.3885(3) 0.6725(3) 0.76580(18) 0.0561(5) Uani 1 1 d .
H17 H 0.3729 0.6631 0.7062 0.067 Uiso 1 1 calc R
C18 C 0.0165(3) 0.9498(2) 0.82970(16) 0.0469(4) Uani 1 1 d .
C19 C 0.0789(3) 1.0408(3) 0.8090(2) 0.0673(7) Uani 1 1 d .
H19 H 0.1758 1.0099 0.8122 0.081 Uiso 1 1 calc R
C20 C -0.0020(4) 1.1770(3) 0.7837(3) 0.0893(10) Uani 1 1 d .
H20 H 0.0392 1.2382 0.7715 0.107 Uiso 1 1 calc R
C21 C -0.1438(4) 1.2215(3) 0.7766(3) 0.0874(10) Uani 1 1 d .
H21 H -0.1966 1.3118 0.7569 0.105 Uiso 1 1 calc R
C22 C -0.2082(4) 1.1335(3) 0.7985(2) 0.0742(8) Uani 1 1 d .
H22 H -0.3047 1.1648 0.7944 0.089 Uiso 1 1 calc R
C23 C -0.1296(3) 0.9985(3) 0.82645(19) 0.0566(5) Uani 1 1 d .
H23 H -0.1746 0.9401 0.8432 0.068 Uiso 1 1 calc R
C24 C -0.2461(3) 0.8128(3) 0.6637(2) 0.0568(5) Uani 1 1 d .
H24 H -0.2461 0.8338 0.7263 0.068 Uiso 1 1 calc R
C25 C -0.3825(3) 0.8700(3) 0.6436(3) 0.0707(7) Uani 1 1 d .
H25 H -0.4739 0.9287 0.6929 0.085 Uiso 1 1 calc R
C26 C -0.3823(4) 0.8397(3) 0.5509(3) 0.0781(9) Uani 1 1 d .
H26 H -0.4738 0.8774 0.5378 0.094 Uiso 1 1 calc R
C27 C -0.2482(4) 0.7545(4) 0.4780(3) 0.0786(9) Uani 1 1 d .
H27 H -0.2488 0.7350 0.4152 0.094 Uiso 1 1 calc R
C28 C -0.1108(3) 0.6967(3) 0.4969(2) 0.0636(6) Uani 1 1 d .
H28 H -0.0195 0.6393 0.4469 0.076 Uiso 1 1 calc R
C29 C 0.2836(3) 0.6087(3) 0.48922(19) 0.0569(5) Uani 1 1 d .
H29 H 0.3069 0.5151 0.4832 0.068 Uiso 1 1 calc R
C30 C 0.3890(3) 0.6525(3) 0.4328(2) 0.0670(7) Uani 1 1 d .
H30 H 0.4837 0.5878 0.3896 0.080 Uiso 1 1 calc R
C31 C 0.3548(3) 0.7910(3) 0.4402(2) 0.0636(6) Uani 1 1 d .
H31 H 0.4253 0.8203 0.4011 0.076 Uiso 1 1 calc R
C32 C 0.2159(3) 0.8861(3) 0.5057(2) 0.0644(6) Uani 1 1 d .
H32 H 0.1930 0.9796 0.5116 0.077 Uiso 1 1 calc R
C33 C 0.1103(3) 0.8429(3) 0.56276(19) 0.0540(5) Uani 1 1 d .
H33 H 0.0165 0.9075 0.6069 0.065 Uiso 1 1 calc R
H1 H -0.129(3) 0.561(3) 0.717(3) 0.077(9) Uiso 1 1 d D

loop_
_atom_site_aniso_label
_atom_site_aniso_U_11
_atom_site_aniso_U_22
_atom_site_aniso_U_33
_atom_site_aniso_U_23
_atom_site_aniso_U_13
_atom_site_aniso_U_12
Br1 0.0959(3) 0.0509(2) 0.0860(3) 0.03032(15) -0.0475(2) -0.01968(17)
O1 0.0668(11) 0.0715(12) 0.0699(11) 0.0216(9) -0.0323(9) -0.0392(10)
N1 0.0294(7) 0.0425(8) 0.0346(7) 0.0191(6) -0.0166(6) -0.0158(6)
N2 0.0452(9) 0.0419(9) 0.0689(12) 0.0085(8) -0.0285(9) -0.0187(8)
N3 0.0444(9) 0.0522(10) 0.0471(9) 0.0201(8) -0.0235(7) -0.0230(8)
C1 0.0430(10) 0.0414(10) 0.0442(10) 0.0000(8) -0.0162(8) -0.0176(8)
C2 0.0403(9) 0.0398(10) 0.0410(9) 0.0092(8) -0.0192(8) -0.0173(8)
C4 0.0497(11) 0.0426(10) 0.0477(10) 0.0137(8) -0.0270(9) -0.0223(9)
C5 0.0448(10) 0.0447(10) 0.0379(9) 0.0125(8) -0.0195(8) -0.0202(8)
C6 0.0382(9) 0.0470(11) 0.0441(10) 0.0175(8) -0.0214(8) -0.0218(8)
C7 0.0390(9) 0.0435(10) 0.0578(11) 0.0101(9) -0.0244(9) -0.0213(8)
C8 0.0531(12) 0.0588(13) 0.0547(12) 0.0047(10) -0.0285(10) -0.0274(10)
C9 0.0541(12) 0.0643(14) 0.0509(11) 0.0191(10) -0.0325(10) -0.0306(11)
C10 0.0468(11) 0.0449(11) 0.0565(12) 0.0196(9) -0.0294(9) -0.0207(9)
C11 0.0448(10) 0.0426(10) 0.0486(11) 0.0112(8) -0.0218(9) -0.0182(9)
C12 0.0426(10) 0.0395(10) 0.0507(11) 0.0017(8) -0.0163(8) -0.0207(8)
C13 0.0485(12) 0.0852(18) 0.0545(13) -0.0169(12) -0.0133(10) -0.0269(12)
C14 0.0580(15) 0.106(2) 0.0646(15) -0.0113(15) -0.0249(12) -0.0373(15)
C15 0.0453(12) 0.0838(19) 0.0822(18) -0.0050(15) -0.0246(12) -0.0278(13)
C16 0.0442(12) 0.0811(19) 0.0681(16) -0.0163(14) -0.0081(11) -0.0229(12)
C17 0.0503(12) 0.0683(15) 0.0497(12) -0.0061(10) -0.0131(10) -0.0283(11)
C18 0.0510(11) 0.0392(10) 0.0443(10) -0.0002(8) -0.0167(9) -0.0157(9)
C19 0.0629(15) 0.0479(13) 0.0824(18) 0.0059(12) -0.0166(13) -0.0253(12)
C20 0.093(2) 0.0493(15) 0.106(3) 0.0165(16) -0.0175(19) -0.0319(16)
C21 0.098(2) 0.0460(15) 0.081(2) 0.0144(14) -0.0275(17) -0.0102(15)
C22 0.0729(17) 0.0563(15) 0.0704(17) 0.0005(13) -0.0363(14) -0.0044(13)
C23 0.0589(13) 0.0482(12) 0.0561(13) -0.0012(10) -0.0268(11) -0.0144(10)
C24 0.0528(12) 0.0579(13) 0.0609(13) 0.0031(11) -0.0272(11) -0.0214(11)
C25 0.0513(13) 0.0605(15) 0.096(2) 0.0109(14) -0.0334(14) -0.0183(12)
C26 0.0794(19) 0.0680(17) 0.116(3) 0.0315(17) -0.073(2) -0.0356(15)
C27 0.103(2) 0.0739(19) 0.0832(19) 0.0144(15) -0.0663(19) -0.0385(18)
C28 0.0778(17) 0.0605(14) 0.0565(13) 0.0080(11) -0.0395(13) -0.0254(13)
C29 0.0573(13) 0.0461(12) 0.0558(13) 0.0042(10) -0.0116(10) -0.0209(10)
C30 0.0522(13) 0.0690(16) 0.0598(14) 0.0040(12) -0.0036(11) -0.0240(12)
C31 0.0609(14) 0.0738(17) 0.0644(14) 0.0189(12) -0.0215(12) -0.0409(13)
C32 0.0722(16) 0.0521(13) 0.0774(17) 0.0137(12) -0.0281(13) -0.0357(13)
C33 0.0518(12) 0.0471(12) 0.0557(12) 0.0037(9) -0.0166(10) -0.0189(10)

loop_
_atom_type_symbol
_atom_type_description
_atom_type_scat_dispersion_real
_atom_type_scat_dispersion_imag
_atom_type_scat_source
C C 0.0181 0.0091 'International Tables Vol C Tables 4.2.6.8 and 6.1.1.4'
H H 0.0000 0.0000 'International Tables Vol C Tables 4.2.6.8 and 6.1.1.4'
Br Br -0.6763 1.2805 'International Tables Vol C Tables 4.2.6.8 and 6.1.1.4'
N N 0.0311 0.0180 'International Tables Vol C Tables 4.2.6.8 and 6.1.1.4'
O O 0.0492 0.0322 'International Tables Vol C Tables 4.2.6.8 and 6.1.1.4'

loop_
_geom_angle_atom_site_label_1
_geom_angle_atom_site_label_2
_geom_angle_atom_site_label_3
_geom_angle
C2 O1 H1 109(2)
C2 N1 C6 114.92(15)
C1 N2 C7 119.95(18)
C2 N3 C4 118.02(17)
C2 N3 C5 123.71(16)
C5 N3 C4 118.19(16)
N2 C1 C12 121.87(19)
N2 C1 C18 118.56(19)
C18 C1 C12 119.50(18)
O1 C2 N1 121.59(18)
O1 C2 N3 128.70(19)
N1 C2 N3 109.69(16)
C24 C4 N3 120.85(19)
C24 C4 C28 119.9(2)
C28 C4 N3 119.2(2)
C29 C5 N3 120.9(2)
C33 C5 N3 119.5(2)
C33 C5 C29 119.6(2)
C7 C6 N1 118.43(18)
C11 C6 N1 119.19(19)
C11 C6 C7 122.24(19)
C6 C7 N2 118.35(19)
C6 C7 C8 118.1(2)
C8 C7 N2 123.3(2)
C7 C8 H8 119.6
C9 C8 C7 120.8(2)
C9 C8 H8 119.6
C8 C9 H9 120.4
C10 C9 C8 119.2(2)
C10 C9 H9 120.4
C9 C10 Br1 119.45(16)
C9 C10 C11 121.7(2)
C11 C10 Br1 118.88(18)
C6 C11 C10 118.1(2)
C6 C11 H11 121.0
C10 C11 H11 121.0
C13 C12 C1 120.88(19)
C17 C12 C1 119.78(19)
C17 C12 C13 119.1(2)
C12 C13 H13 119.8
C14 C13 C12 120.5(2)
C14 C13 H13 119.8
C13 C14 H14 119.9
C15 C14 C13 120.1(2)
C15 C14 H14 119.9
C14 C15 H15 120.1
C16 C15 C14 119.8(2)
C16 C15 H15 120.1
C15 C16 H16 119.8
C15 C16 C17 120.5(2)
C17 C16 H16 119.8
C12 C17 C16 120.0(2)
C12 C17 H17 120.0
C16 C17 H17 120.0
C19 C18 C1 120.9(2)
C19 C18 C23 118.9(2)
C23 C18 C1 120.0(2)
C18 C19 H19 119.7
C20 C19 C18 120.5(3)
C20 C19 H19 119.7
C19 C20 H20 120.2
C21 C20 C19 119.7(3)
C21 C20 H20 120.2
C20 C21 H21 119.8
C22 C21 C20 120.5(3)
C22 C21 H21 119.8
C21 C22 H22 120.0
C21 C22 C23 120.1(3)
C23 C22 H22 120.0
C18 C23 H23 119.9
C22 C23 C18 120.2(3)
C22 C23 H23 119.9
C4 C24 H24 120.0
C4 C24 C25 120.0(2)
C25 C24 H24 120.0
C24 C25 H25 120.0
C26 C25 C24 120.0(3)
C26 C25 H25 120.0
C25 C26 H26 119.9
C27 C26 C25 120.2(3)
C27 C26 H26 119.9
C26 C27 H27 119.8
C26 C27 C28 120.5(3)
C28 C27 H27 119.8
C4 C28 C27 119.3(3)
C4 C28 H28 120.3
C27 C28 H28 120.3
C5 C29 H29 120.1
C5 C29 C30 119.9(2)
C30 C29 H29 120.1
C29 C30 H30 119.8
C31 C30 C29 120.5(2)
C31 C30 H30 119.8
C30 C31 H31 120.1
C30 C31 C32 119.7(2)
C32 C31 H31 120.1
C31 C32 H32 119.9
C31 C32 C33 120.1(2)
C33 C32 H32 119.9
C5 C33 C32 120.2(2)
C5 C33 H33 119.9
C32 C33 H33 119.9

loop_
_geom_bond_atom_site_label_1
_geom_bond_atom_site_label_2
_geom_bond_distance
Br1 C10 1.899(2)
O1 C2 1.257(3)
O1 H1 0.975(18)
N1 C2 1.371(2)
N1 C6 1.401(2)
N2 C1 1.276(3)
N2 C7 1.420(3)
N3 C2 1.376(3)
N3 C4 1.437(3)
N3 C5 1.437(3)
C1 C12 1.496(3)
C1 C18 1.485(3)
C4 C24 1.373(3)
C4 C28 1.388(3)
C5 C29 1.382(3)
C5 C33 1.380(3)
C6 C7 1.385(3)
C6 C11 1.375(3)
C7 C8 1.391(3)
C8 H8 0.9300
C8 C9 1.382(3)
C9 H9 0.9300
C9 C10 1.375(4)
C10 C11 1.381(3)
C11 H11 0.9300
C12 C13 1.382(3)
C12 C17 1.380(3)
C13 H13 0.9300
C13 C14 1.380(4)
C14 H14 0.9300
C14 C15 1.375(4)
C15 H15 0.9300
C15 C16 1.366(4)
C16 H16 0.9300
C16 C17 1.388(4)
C17 H17 0.9300
C18 C19 1.389(4)
C18 C23 1.390(3)
C19 H19 0.9300
C19 C20 1.383(4)
C20 H20 0.9300
C20 C21 1.375(6)
C21 H21 0.9300
C21 C22 1.375(5)
C22 H22 0.9300
C22 C23 1.382(4)
C23 H23 0.9300
C24 H24 0.9300
C24 C25 1.389(4)
C25 H25 0.9300
C25 C26 1.372(5)
C26 H26 0.9300
C26 C27 1.366(5)
C27 H27 0.9300
C27 C28 1.388(4)
C28 H28 0.9300
C29 H29 0.9300
C29 C30 1.383(4)
C30 H30 0.9300
C30 C31 1.374(4)
C31 H31 0.9300
C31 C32 1.377(4)
C32 H32 0.9300
C32 C33 1.382(4)
C33 H33 0.9300

loop_
_geom_torsion_atom_site_label_1
_geom_torsion_atom_site_label_2
_geom_torsion_atom_site_label_3
_geom_torsion_atom_site_label_4
_geom_torsion
Br1 C10 C11 C6 178.51(15)
N1 C6 C7 N2 8.9(3)
N1 C6 C7 C8 -176.85(17)
N1 C6 C11 C10 177.09(17)
N2 C1 C12 C13 -97.7(3)
N2 C1 C12 C17 76.6(3)
N2 C1 C18 C19 -175.8(2)
N2 C1 C18 C23 1.3(3)
N2 C7 C8 C9 173.88(19)
N3 C4 C24 C25 -178.3(2)
N3 C4 C28 C27 178.2(2)
N3 C5 C29 C30 178.1(2)
N3 C5 C33 C32 -177.8(2)
C1 N2 C7 C6 -104.8(2)
C1 N2 C7 C8 81.2(3)
C1 C12 C13 C14 172.6(3)
C1 C12 C17 C16 -172.6(2)
C1 C18 C19 C20 175.9(3)
C1 C18 C23 C22 -174.2(2)
C2 N1 C6 C7 -81.6(2)
C2 N1 C6 C11 102.5(2)
C2 N3 C4 C24 63.4(3)
C2 N3 C4 C28 -116.4(2)
C2 N3 C5 C29 66.9(3)
C2 N3 C5 C33 -115.0(2)
C4 N3 C2 O1 5.3(3)
C4 N3 C2 N1 -176.29(18)
C4 N3 C5 C29 -116.3(2)
C4 N3 C5 C33 61.8(3)
C4 C24 C25 C26 -0.4(4)
C5 N3 C2 O1 -178.0(2)
C5 N3 C2 N1 0.5(3)
C5 N3 C4 C24 -113.5(2)
C5 N3 C4 C28 66.7(3)
C5 C29 C30 C31 -0.8(4)
C6 N1 C2 O1 -23.7(3)
C6 N1 C2 N3 157.73(18)
C6 C7 C8 C9 -0.1(3)
C7 N2 C1 C12 -0.1(3)
C7 N2 C1 C18 176.75(19)
C7 C6 C11 C10 1.4(3)
C7 C8 C9 C10 0.9(3)
C8 C9 C10 Br1 -179.65(16)
C8 C9 C10 C11 -0.7(3)
C9 C10 C11 C6 -0.5(3)
C11 C6 C7 N2 -175.37(18)
C11 C6 C7 C8 -1.1(3)
C12 C1 C18 C19 1.2(3)
C12 C1 C18 C23 178.21(19)
C12 C13 C14 C15 -0.2(5)
C13 C12 C17 C16 1.7(4)
C13 C14 C15 C16 2.0(5)
C14 C15 C16 C17 -1.8(5)
C15 C16 C17 C12 0.0(5)
C17 C12 C13 C14 -1.6(4)
C18 C1 C12 C13 85.5(3)
C18 C1 C12 C17 -100.3(2)
C18 C19 C20 C21 -1.6(5)
C19 C18 C23 C22 2.9(4)
C19 C20 C21 C22 2.6(6)
C20 C21 C22 C23 -0.9(5)
C21 C22 C23 C18 -1.9(4)
C23 C18 C19 C20 -1.2(4)
C24 C4 C28 C27 -1.5(4)
C24 C25 C26 C27 -0.6(5)
C25 C26 C27 C28 0.5(5)
C26 C27 C28 C4 0.6(5)
C28 C4 C24 C25 1.5(4)
C29 C5 C33 C32 0.3(4)
C29 C30 C31 C32 1.3(5)
C30 C31 C32 C33 -0.9(4)
C31 C32 C33 C5 0.1(4)
C33 C5 C29 C30 0.0(4)
